data_2313019
loop_
_publ_author_name
'Abdul Manan, Mohd Abdul Fatah'
'Cordes, David B.'
'McKay, Aidan P.'

_publ_section_title
;
 Crystal structure of (<i>Z</i>)-2-fluoro-benzyl
 2-(5-fluoro-2-oxoindolin-3-yl-idene)hydrazinecarbodi-thio-ate dimethyl
 sulfoxide monosolvate.
;
_journal_coeditor_code HB8226
_journal_issue 'Pt 7'
_journal_name_full 'Acta crystallographica. Section E, Crystallographic communications'
_journal_page_first 773
_journal_page_last 776
_journal_paper_doi 10.1107/S205698902600561X
_journal_volume 82
_journal_year 2026
_chemical_absolute_configuration unk
_chemical_formula_iupac 'C16 H11 F2 N3 O S2, C2 H6 O S'
_chemical_formula_moiety 'C16 H11 F2 N3 O S2, C2 H6 O S'
_chemical_formula_sum 'C18 H17 F2 N3 O2 S3'
_chemical_formula_weight 441.53
_chemical_name_systematic
;
(<i>Z</i>)-2-Fluorobenzyl
2-(5-fluoro-2-oxoindolin-3-ylidene)hydrazinecarbodithioate dimethyl
sulfoxide monosolvate
;
_space_group_crystal_system orthorhombic
_space_group_IT_number 33
_space_group_name_Hall 'P 2c -2n'
_space_group_name_H-M_alt 'P n a 21'
_atom_sites_solution_hydrogens mixed
_atom_sites_solution_primary dual
_audit_creation_method
;
Olex2 1.5
(compiled 2026.04.10 svn.r48fbca5a for OlexSys, GUI svn.r7537)
;
_cell_angle_alpha 90
_cell_angle_beta 90
_cell_angle_gamma 90
_cell_formula_units_Z 8
_cell_length_a 18.9344(11)
_cell_length_b 4.6861(3)
_cell_length_c 44.085(2)
_cell_measurement_reflns_used 4927
_cell_measurement_temperature 100.00(11)
_cell_measurement_theta_max 72.6540
_cell_measurement_theta_min 2.0390
_cell_volume 3911.6(4)
_computing_cell_refinement
;
CrysAlis PRO 1.171.44.133a (Rigaku OD, 2025)
;
_computing_data_collection
;
CrysAlis PRO 1.171.44.133a (Rigaku OD, 2025)
;
_computing_data_reduction
;
CrysAlis PRO 1.171.44.133a (Rigaku OD, 2025)
;
_computing_molecular_graphics
;
Mercury (Macrae <i>et al.</i>,  2020)
;
_computing_publication_material
;
enCIFer (Allen <i>et al.</i>,  2004)
publCIF (Westrip, 2010)
Olex2 1.5 (Dolomanov <i>et al.</i>,  2009)
;
_computing_structure_refinement
;
<i>SHELXL2025/1</i> (Sheldrick, 2015b)
;
_computing_structure_solution
;
<i>SHELXT2018/2</i> (Sheldrick, 2015a)
;
_diffrn_ambient_temperature 100.00(11)
_diffrn_detector 'Hybrid Pixel Array Detector'
_diffrn_detector_area_resol_mean 10.0000
_diffrn_measured_fraction_theta_full 1.000
_diffrn_measured_fraction_theta_max 0.985
_diffrn_measurement_device 'four-circle diffractometer'
_diffrn_measurement_device_type 'XtaLAB Synergy, Single source at home/near, HyPix-Arc 100'
_diffrn_measurement_method '\w scans'
_diffrn_radiation_monochromator mirror
_diffrn_radiation_probe x-ray
_diffrn_radiation_type 'Cu K\a'
_diffrn_radiation_wavelength 1.54184
_diffrn_reflns_av_R_equivalents 0.1460
_diffrn_reflns_av_unetI/netI 0.0777
_diffrn_reflns_limit_h_max 23
_diffrn_reflns_limit_h_min -21
_diffrn_reflns_limit_k_max 5
_diffrn_reflns_limit_k_min -5
_diffrn_reflns_limit_l_max 53
_diffrn_reflns_limit_l_min -53
_diffrn_reflns_number 35724
_diffrn_reflns_theta_full 67.684
_diffrn_reflns_theta_max 73.559
_diffrn_reflns_theta_min 2.004
_diffrn_source 'micro-focus sealed X-ray tube'
_exptl_absorpt_coefficient_mu 3.817
_exptl_absorpt_correction_T_max 1.00000
_exptl_absorpt_correction_T_min 0.52120
_exptl_absorpt_correction_type multi-scan
_exptl_absorpt_process_details
;
(CrysAlisPro; Rigaku OD, 2025)
;
_exptl_crystal_colour yellow
_exptl_crystal_density_diffrn 1.499
_exptl_crystal_description needle
_exptl_crystal_F_000 1824
_exptl_crystal_size_max 0.45
_exptl_crystal_size_mid 0.03
_exptl_crystal_size_min 0.005
_refine_diff_density_max 1.298
_refine_diff_density_min -0.887
_refine_ls_abs_structure_details
;
 Refined as an inversion twin.
;
_refine_ls_abs_structure_Flack 0.46(6)
_refine_ls_extinction_method none
_refine_ls_goodness_of_fit_ref 1.233
_refine_ls_hydrogen_treatment mixed
_refine_ls_matrix_type full
_refine_ls_number_parameters 522
_refine_ls_number_reflns 7168
_refine_ls_number_restraints 5
_refine_ls_restrained_S_all 1.233
_refine_ls_R_factor_all 0.1358
_refine_ls_R_factor_gt 0.1070
_refine_ls_shift/su_max 0.001
_refine_ls_shift/su_mean 0.000
_refine_ls_structure_factor_coef Fsqd
_refine_ls_weighting_details 'w=1/[\s^2^(Fo^2^)+(0.2000P)^2^] where P=(Fo^2^+2Fc^2^)/3'
_refine_ls_weighting_scheme calc
_refine_ls_wR_factor_gt 0.2852
_refine_ls_wR_factor_ref 0.3230
_reflns_number_gt 5286
_reflns_number_total 7168
_reflns_threshold_expression 'I > 2\s(I)'
_cod_data_source_file hb8226.cif
_cod_data_source_block I
_cod_database_code 2313019
_shelx_space_group_comment
;
The symmetry employed for this shelxl refinement is uniquely defined
by the following loop, which should always be used as a source of
symmetry information in preference to the above space-group names.
They are only intended as comments.
;

loop_
_space_group_symop_operation_xyz
'x, y, z'
'-x, -y, z+1/2'
'x+1/2, -y+1/2, z'
'-x+1/2, y+1/2, z+1/2'

loop_
_atom_site_type_symbol
_atom_site_label
_atom_site_fract_x
_atom_site_fract_y
_atom_site_fract_z
_atom_site_U_iso_or_equiv
_atom_site_adp_type
_atom_site_calc_flag
_atom_site_occupancy
_atom_site_disorder_assembly
_atom_site_disorder_group
S S12 0.97854(19) 0.6889(9) 0.36392(8) 0.0479(9) Uani d 1 . .
S S13 0.9103(2) 0.3993(9) 0.41830(8) 0.0480(9) Uani d 1 . .
S S32 0.74225(19) 0.6890(9) 0.63560(8) 0.0473(8) Uani d 1 . .
S S33 0.6675(2) 0.4217(9) 0.58166(8) 0.0519(9) Uani d 1 . .
S S41 0.72757(18) -0.7669(8) 0.24866(8) 0.0461(8) Uani d 1 . .
S S44 0.49139(18) -0.7703(8) 0.75110(8) 0.0459(8) Uani d 1 . .
F F6 0.6174(5) -0.575(2) 0.41317(17) 0.056(2) Uani d 1 . .
F F16 0.9006(6) 0.866(2) 0.4783(3) 0.080(3) Uani d 1 . .
F F26 0.3939(5) -0.621(2) 0.5851(2) 0.062(2) Uani d 1 . .
F F36 0.8164(6) 0.228(2) 0.5368(2) 0.070(3) Uani d 1 . .
O O2 0.8390(5) 0.138(2) 0.3059(2) 0.050(2) Uani d 1 . .
O O22 0.6022(5) 0.127(2) 0.6947(2) 0.048(2) Uani d 1 . .
O O41 0.7287(6) -0.440(2) 0.2519(2) 0.049(2) Uani d 1 . .
O O44 0.4921(6) -0.446(2) 0.7477(2) 0.053(2) Uani d 1 . .
N N1 0.7566(6) -0.232(3) 0.3109(3) 0.045(3) Uani d 1 . .
H H1 0.750(8) -0.28(4) 0.2897(13) 0.055 Uiso d 1 . .
N N10 0.8252(6) 0.145(3) 0.3743(3) 0.044(3) Uani d 1 . .
N N11 0.8737(6) 0.324(3) 0.3619(2) 0.042(3) Uani d 1 . .
H H11 0.868(8) 0.31(4) 0.3398(8) 0.050 Uiso d 1 . .
N N21 0.5200(6) -0.240(3) 0.6890(2) 0.041(3) Uani d 1 . .
H H21 0.512(8) -0.26(4) 0.7107(9) 0.049 Uiso d 1 . .
N N30 0.5924(6) 0.132(3) 0.6260(2) 0.042(3) Uani d 1 . .
N N31 0.6400(6) 0.308(3) 0.6385(3) 0.047(3) Uani d 1 . .
H H31 0.641(8) 0.31(4) 0.6607(7) 0.056 Uiso d 1 . .
C C2 0.8009(8) -0.024(3) 0.3213(3) 0.045(3) Uani d 1 . .
C C3 0.7907(8) -0.015(3) 0.3553(3) 0.044(3) Uani d 1 . .
C C4 0.7362(7) -0.216(3) 0.3619(3) 0.044(3) Uani d 1 . .
C C5 0.7044(8) -0.291(3) 0.3894(3) 0.046(3) Uani d 1 . .
H H5 0.718396 -0.209186 0.408180 0.055 Uiso calc 1 . .
C C6 0.6520(8) -0.490(4) 0.3873(3) 0.048(3) Uani d 1 . .
C C7 0.6322(7) -0.628(3) 0.3611(3) 0.043(3) Uani d 1 . .
H H7 0.596079 -0.768556 0.361488 0.052 Uiso calc 1 . .
C C8 0.6666(8) -0.558(3) 0.3336(3) 0.048(3) Uani d 1 . .
H H8 0.654717 -0.648351 0.314963 0.058 Uiso calc 1 . .
C C9 0.7184(8) -0.351(3) 0.3353(3) 0.045(3) Uani d 1 . .
C C12 0.9203(7) 0.468(3) 0.3798(3) 0.039(3) Uani d 1 . .
C C14 0.9831(8) 0.603(4) 0.4340(3) 0.050(4) Uani d 1 . .
H H14A 1.027816 0.551888 0.423714 0.060 Uiso calc 1 . .
H H14B 0.974724 0.809779 0.431346 0.060 Uiso calc 1 . .
C C15 0.9873(8) 0.529(4) 0.4674(3) 0.051(4) Uani d 1 . .
C C16 0.9477(9) 0.665(4) 0.4883(3) 0.055(4) Uani d 1 . .
C C17 0.9501(10) 0.614(4) 0.5201(4) 0.062(4) Uani d 1 . .
H H17 0.921829 0.718732 0.533972 0.074 Uiso calc 1 . .
C C18 0.9954(11) 0.406(4) 0.5294(4) 0.066(5) Uani d 1 . .
H H18 0.996661 0.355306 0.550261 0.080 Uiso calc 1 . .
C C19 1.0397(10) 0.265(4) 0.5093(4) 0.057(4) Uani d 1 . .
H H19 1.072830 0.128825 0.516641 0.068 Uiso calc 1 . .
C C20 1.0355(9) 0.322(4) 0.4790(3) 0.056(4) Uani d 1 . .
H H20 1.065218 0.221037 0.465305 0.068 Uiso calc 1 . .
C C22 0.5642(8) -0.030(3) 0.6789(3) 0.041(3) Uani d 1 . .
C C23 0.5580(7) -0.026(4) 0.6452(3) 0.044(3) Uani d 1 . .
C C24 0.5060(7) -0.236(3) 0.6371(3) 0.041(3) Uani d 1 . .
C C25 0.4758(8) -0.335(4) 0.6097(3) 0.045(3) Uani d 1 . .
H H25 0.491376 -0.264501 0.590669 0.054 Uiso calc 1 . .
C C26 0.4239(9) -0.534(4) 0.6116(3) 0.052(4) Uani d 1 . .
C C27 0.4014(7) -0.670(4) 0.6386(3) 0.049(3) Uani d 1 . .
H H27 0.367075 -0.817849 0.638476 0.059 Uiso calc 1 . .
C C28 0.4322(8) -0.574(3) 0.6652(3) 0.044(3) Uani d 1 . .
H H28 0.418578 -0.656530 0.684053 0.053 Uiso calc 1 . .
C C29 0.4819(7) -0.365(3) 0.6648(3) 0.043(3) Uani d 1 . .
C C32 0.6826(7) 0.472(3) 0.6207(3) 0.037(3) Uani d 1 . .
C C34 0.7366(9) 0.645(4) 0.5647(3) 0.058(4) Uani d 1 . .
H H34A 0.727272 0.849217 0.568728 0.069 Uiso calc 1 . .
H H34B 0.783446 0.594867 0.573070 0.069 Uiso calc 1 . .
C C35 0.7342(9) 0.585(4) 0.5307(3) 0.055(4) Uani d 1 . .
C C36 0.7758(8) 0.379(4) 0.5181(4) 0.054(4) Uani d 1 . .
C C37 0.7785(9) 0.320(4) 0.4884(4) 0.057(4) Uani d 1 . .
H H37 0.809127 0.176520 0.480669 0.069 Uiso calc 1 . .
C C38 0.7336(9) 0.481(4) 0.4690(3) 0.055(4) Uani d 1 . .
H H38 0.733153 0.444659 0.447815 0.066 Uiso calc 1 . .
C C39 0.6909(10) 0.689(4) 0.4811(4) 0.060(4) Uani d 1 . .
H H39 0.661042 0.796823 0.468202 0.072 Uiso calc 1 . .
C C40 0.6911(10) 0.741(4) 0.5117(4) 0.063(5) Uani d 1 . .
H H40 0.661413 0.885835 0.519875 0.075 Uiso calc 1 . .
C C42 0.8062(8) -0.862(4) 0.2295(3) 0.048(3) Uani d 1 . .
H H42A 0.809978 -0.752360 0.210676 0.072 Uiso calc 1 . .
H H42B 0.805309 -1.066396 0.224799 0.072 Uiso calc 1 . .
H H42C 0.846927 -0.820290 0.242516 0.072 Uiso calc 1 . .
C C43 0.6681(9) -0.839(4) 0.2190(3) 0.056(4) Uani d 1 . .
H H43A 0.619786 -0.801379 0.225898 0.084 Uiso calc 1 . .
H H43B 0.672329 -1.039938 0.213035 0.084 Uiso calc 1 . .
H H43C 0.679053 -0.716876 0.201626 0.084 Uiso calc 1 . .
C C45 0.4318(9) -0.844(4) 0.7816(4) 0.060(4) Uani d 1 . .
H H45A 0.448086 -0.747030 0.799966 0.090 Uiso calc 1 . .
H H45B 0.430098 -1.050294 0.785170 0.090 Uiso calc 1 . .
H H45C 0.384503 -0.775290 0.776239 0.090 Uiso calc 1 . .
C C46 0.5691(8) -0.859(4) 0.7703(3) 0.052(4) Uani d 1 . .
H H46A 0.609942 -0.794757 0.758528 0.078 Uiso calc 1 . .
H H46B 0.571448 -1.066476 0.773026 0.078 Uiso calc 1 . .
H H46C 0.569410 -0.765889 0.790234 0.078 Uiso calc 1 . .

loop_
_atom_site_aniso_label
_atom_site_aniso_U_11
_atom_site_aniso_U_22
_atom_site_aniso_U_33
_atom_site_aniso_U_12
_atom_site_aniso_U_13
_atom_site_aniso_U_23
S12 0.057(2) 0.049(2) 0.0372(17) -0.0026(16) 0.0009(13) 0.0037(17)
S13 0.063(2) 0.051(2) 0.0296(13) -0.0094(17) -0.0018(13) 0.0016(15)
S32 0.057(2) 0.0462(19) 0.0381(17) -0.0024(15) -0.0019(14) -0.0024(17)
S33 0.067(2) 0.058(2) 0.0308(14) -0.0131(18) 0.0017(14) 0.0008(16)
S41 0.062(2) 0.050(2) 0.0269(15) -0.0080(16) -0.0008(13) -0.0023(14)
S44 0.0580(19) 0.051(2) 0.0291(15) -0.0024(16) 0.0008(13) 0.0022(14)
F6 0.077(5) 0.061(6) 0.031(4) -0.013(5) 0.008(3) 0.019(4)
F16 0.087(7) 0.063(7) 0.089(8) 0.019(6) 0.005(6) -0.010(6)
F26 0.063(5) 0.076(7) 0.046(5) -0.008(5) -0.007(4) -0.007(5)
F36 0.098(7) 0.069(7) 0.042(4) 0.010(6) -0.004(4) 0.012(5)
O2 0.064(6) 0.055(6) 0.031(5) 0.009(5) 0.006(4) 0.009(5)
O22 0.064(6) 0.052(6) 0.028(4) -0.015(5) -0.007(4) -0.002(4)
O41 0.076(7) 0.037(5) 0.035(5) -0.001(4) 0.000(4) 0.004(5)
O44 0.072(7) 0.049(6) 0.040(5) 0.000(5) -0.005(5) 0.005(5)
N1 0.051(7) 0.058(9) 0.027(6) -0.003(6) 0.003(4) 0.004(5)
N10 0.052(7) 0.042(7) 0.037(6) 0.006(5) -0.002(4) 0.005(5)
N11 0.049(6) 0.045(6) 0.031(5) -0.019(5) -0.006(4) 0.003(5)
N21 0.057(7) 0.043(7) 0.023(5) 0.000(5) -0.001(4) -0.002(5)
N30 0.052(7) 0.047(7) 0.028(5) 0.004(5) 0.001(4) 0.001(5)
N31 0.054(7) 0.054(7) 0.032(5) -0.007(5) 0.008(5) 0.002(6)
C2 0.067(9) 0.040(8) 0.027(6) 0.008(7) 0.006(5) 0.018(6)
C3 0.062(8) 0.044(8) 0.026(6) 0.000(7) -0.001(5) 0.003(6)
C4 0.043(7) 0.050(9) 0.040(7) 0.001(6) -0.005(5) -0.007(7)
C5 0.067(9) 0.043(8) 0.028(6) 0.016(7) 0.000(6) 0.011(6)
C6 0.057(8) 0.058(10) 0.031(6) 0.005(7) 0.003(5) 0.016(7)
C7 0.052(7) 0.040(8) 0.038(7) -0.005(6) 0.003(5) 0.009(6)
C8 0.062(9) 0.051(9) 0.032(6) 0.004(7) 0.005(6) -0.005(6)
C9 0.057(8) 0.059(10) 0.020(5) 0.011(7) 0.009(5) 0.010(6)
C12 0.042(7) 0.042(8) 0.034(6) 0.002(6) 0.001(5) 0.005(6)
C14 0.053(9) 0.047(9) 0.051(8) -0.003(7) -0.010(6) 0.005(7)
C15 0.064(9) 0.042(8) 0.048(8) -0.011(7) 0.000(6) -0.013(7)
C16 0.077(10) 0.055(10) 0.034(7) -0.001(8) -0.003(6) -0.001(7)
C17 0.081(11) 0.055(11) 0.049(9) -0.007(9) 0.005(7) -0.010(8)
C18 0.101(13) 0.063(12) 0.035(7) -0.011(11) 0.002(8) -0.008(8)
C19 0.085(11) 0.037(9) 0.050(8) 0.001(7) -0.009(8) -0.010(7)
C20 0.065(9) 0.070(11) 0.035(7) -0.017(8) -0.001(6) -0.005(7)
C22 0.061(8) 0.033(7) 0.031(6) 0.007(6) 0.005(5) 0.005(6)
C23 0.053(8) 0.051(9) 0.027(5) -0.001(6) -0.006(5) -0.003(6)
C24 0.059(7) 0.043(8) 0.020(6) 0.008(6) 0.003(5) 0.001(5)
C25 0.050(8) 0.057(9) 0.028(6) 0.000(7) -0.002(5) -0.003(6)
C26 0.064(9) 0.067(11) 0.024(5) 0.004(8) -0.007(5) 0.000(6)
C27 0.043(7) 0.053(9) 0.051(8) -0.015(6) 0.006(6) -0.001(7)
C28 0.063(8) 0.044(8) 0.027(6) 0.007(6) 0.002(5) 0.000(6)
C29 0.047(7) 0.050(9) 0.032(6) -0.004(6) -0.004(5) -0.002(6)
C32 0.059(8) 0.027(6) 0.024(5) 0.002(6) 0.001(5) 0.003(5)
C34 0.077(11) 0.061(11) 0.034(7) -0.014(8) 0.004(6) 0.002(7)
C35 0.065(9) 0.065(12) 0.034(7) -0.016(8) -0.002(6) 0.006(7)
C36 0.060(9) 0.053(10) 0.048(8) -0.009(7) -0.005(6) 0.023(8)
C37 0.080(11) 0.053(10) 0.039(7) 0.003(8) 0.006(7) 0.006(7)
C38 0.076(10) 0.049(9) 0.040(7) 0.007(8) 0.004(6) 0.010(7)
C39 0.074(11) 0.059(11) 0.048(8) -0.003(8) -0.003(7) 0.011(8)
C40 0.077(12) 0.058(11) 0.053(9) 0.000(9) -0.005(8) 0.001(8)
C42 0.055(8) 0.050(9) 0.039(7) 0.000(7) -0.001(5) -0.001(6)
C43 0.065(10) 0.065(11) 0.038(7) 0.004(8) -0.007(6) 0.013(7)
C45 0.065(10) 0.068(11) 0.046(8) 0.009(8) 0.000(6) 0.003(8)
C46 0.057(9) 0.066(10) 0.034(6) -0.017(7) -0.001(5) -0.018(7)

loop_
_atom_type_symbol
_atom_type_description
_atom_type_scat_dispersion_real
_atom_type_scat_dispersion_imag
_atom_type_scat_source
C C 0.0181 0.0091 'International Tables Vol C Tables 4.2.6.8 and 6.1.1.4'
H H 0.0000 0.0000 'International Tables Vol C Tables 4.2.6.8 and 6.1.1.4'
F F 0.0727 0.0534 'International Tables Vol C Tables 4.2.6.8 and 6.1.1.4'
N N 0.0311 0.0180 'International Tables Vol C Tables 4.2.6.8 and 6.1.1.4'
O O 0.0492 0.0322 'International Tables Vol C Tables 4.2.6.8 and 6.1.1.4'
S S 0.3331 0.5567 'International Tables Vol C Tables 4.2.6.8 and 6.1.1.4'

loop_
_geom_angle_atom_site_label_1
_geom_angle_atom_site_label_2
_geom_angle_atom_site_label_3
_geom_angle_site_symmetry_1
_geom_angle_site_symmetry_3
_geom_angle
_geom_angle_publ_flag
C12 S13 C14 . . 101.1(7) ?
C32 S33 C34 . . 102.0(7) ?
O41 S41 C42 . . 106.5(7) ?
O41 S41 C43 . . 105.7(7) ?
C43 S41 C42 . . 97.8(7) ?
O44 S44 C45 . . 105.8(8) ?
O44 S44 C46 . . 106.1(7) ?
C46 S44 C45 . . 96.9(7) ?
C2 N1 H1 . . 125(10) ?
C2 N1 C9 . . 109.7(11) ?
C9 N1 H1 . . 125(10) ?
C3 N10 N11 . . 115.8(11) ?
N10 N11 H11 . . 107(10) ?
N10 N11 C12 . . 120.8(11) ?
C12 N11 H11 . . 133(10) ?
C22 N21 H21 . . 119(10) ?
C22 N21 C29 . . 111.3(11) ?
C29 N21 H21 . . 129(10) ?
C23 N30 N31 . . 115.0(11) ?
N30 N31 H31 . . 116(10) ?
N30 N31 C32 . . 120.5(11) ?
C32 N31 H31 . . 123(10) ?
O2 C2 N1 . . 127.2(12) ?
O2 C2 C3 . . 126.7(14) ?
N1 C2 C3 . . 106.0(11) ?
N10 C3 C2 . . 126.2(13) ?
N10 C3 C4 . . 127.7(12) ?
C4 C3 C2 . . 106.1(12) ?
C5 C4 C3 . . 130.9(14) ?
C9 C4 C3 . . 107.9(13) ?
C9 C4 C5 . . 121.2(15) ?
C4 C5 H5 . . 122.4 ?
C6 C5 C4 . . 115.3(13) ?
C6 C5 H5 . . 122.4 ?
F6 C6 C7 . . 115.5(14) ?
C5 C6 F6 . . 119.4(12) ?
C5 C6 C7 . . 125.0(12) ?
C6 C7 H7 . . 120.4 ?
C6 C7 C8 . . 119.1(14) ?
C8 C7 H7 . . 120.4 ?
C7 C8 H8 . . 121.9 ?
C9 C8 C7 . . 116.1(12) ?
C9 C8 H8 . . 121.9 ?
C4 C9 N1 . . 110.1(14) ?
C4 C9 C8 . . 123.1(12) ?
C8 C9 N1 . . 126.6(12) ?
S12 C12 S13 . . 126.7(8) ?
N11 C12 S12 . . 119.6(9) ?
N11 C12 S13 . . 113.6(10) ?
S13 C14 H14A . . 110.3 ?
S13 C14 H14B . . 110.3 ?
H14A C14 H14B . . 108.6 ?
C15 C14 S13 . . 107.0(11) ?
C15 C14 H14A . . 110.3 ?
C15 C14 H14B . . 110.3 ?
C16 C15 C14 . . 121.8(16) ?
C16 C15 C20 . . 115.8(15) ?
C20 C15 C14 . . 122.3(14) ?
F16 C16 C17 . . 117.2(15) ?
C15 C16 F16 . . 117.7(14) ?
C15 C16 C17 . . 125.1(17) ?
C16 C17 H17 . . 122.0 ?
C18 C17 C16 . . 116.0(16) ?
C18 C17 H17 . . 122.0 ?
C17 C18 H18 . . 119.0 ?
C17 C18 C19 . . 122.0(16) ?
C19 C18 H18 . . 119.0 ?
C18 C19 H19 . . 120.1 ?
C20 C19 C18 . . 119.8(18) ?
C20 C19 H19 . . 120.1 ?
C15 C20 H20 . . 119.4 ?
C19 C20 C15 . . 121.3(16) ?
C19 C20 H20 . . 119.4 ?
O22 C22 N21 . . 126.7(11) ?
O22 C22 C23 . . 126.9(13) ?
N21 C22 C23 . . 106.5(12) ?
N30 C23 C22 . . 127.9(13) ?
N30 C23 C24 . . 125.0(12) ?
C24 C23 C22 . . 107.1(12) ?
C25 C24 C23 . . 135.4(13) ?
C25 C24 C29 . . 117.4(13) ?
C29 C24 C23 . . 107.1(11) ?
C24 C25 H25 . . 121.1 ?
C26 C25 C24 . . 117.8(13) ?
C26 C25 H25 . . 121.1 ?
F26 C26 C27 . . 117.5(15) ?
C25 C26 F26 . . 117.1(12) ?
C25 C26 C27 . . 125.3(13) ?
C26 C27 H27 . . 121.9 ?
C28 C27 C26 . . 116.2(14) ?
C28 C27 H27 . . 121.9 ?
C27 C28 H28 . . 119.6 ?
C29 C28 C27 . . 120.8(13) ?
C29 C28 H28 . . 119.6 ?
N21 C29 C24 . . 107.9(12) ?
C28 C29 N21 . . 129.7(13) ?
C28 C29 C24 . . 122.4(13) ?
S32 C32 S33 . . 125.5(8) ?
N31 C32 S32 . . 121.3(10) ?
N31 C32 S33 . . 113.2(10) ?
S33 C34 H34A . . 110.5 ?
S33 C34 H34B . . 110.5 ?
H34A C34 H34B . . 108.7 ?
C35 C34 S33 . . 106.0(11) ?
C35 C34 H34A . . 110.5 ?
C35 C34 H34B . . 110.5 ?
C36 C35 C34 . . 120.9(15) ?
C36 C35 C40 . . 118.1(15) ?
C40 C35 C34 . . 121.0(17) ?
F36 C36 C35 . . 117.3(15) ?
F36 C36 C37 . . 118.1(16) ?
C37 C36 C35 . . 124.6(15) ?
C36 C37 H37 . . 121.5 ?
C36 C37 C38 . . 117.0(16) ?
C38 C37 H37 . . 121.5 ?
C37 C38 H38 . . 120.2 ?
C39 C38 C37 . . 119.6(15) ?
C39 C38 H38 . . 120.2 ?
C38 C39 H39 . . 119.7 ?
C40 C39 C38 . . 120.6(17) ?
C40 C39 H39 . . 119.7 ?
C35 C40 H40 . . 120.0 ?
C39 C40 C35 . . 120.1(18) ?
C39 C40 H40 . . 120.0 ?
S41 C42 H42A . . 109.5 ?
S41 C42 H42B . . 109.5 ?
S41 C42 H42C . . 109.5 ?
H42A C42 H42B . . 109.5 ?
H42A C42 H42C . . 109.5 ?
H42B C42 H42C . . 109.5 ?
S41 C43 H43A . . 109.5 ?
S41 C43 H43B . . 109.5 ?
S41 C43 H43C . . 109.5 ?
H43A C43 H43B . . 109.5 ?
H43A C43 H43C . . 109.5 ?
H43B C43 H43C . . 109.5 ?
S44 C45 H45A . . 109.5 ?
S44 C45 H45B . . 109.5 ?
S44 C45 H45C . . 109.5 ?
H45A C45 H45B . . 109.5 ?
H45A C45 H45C . . 109.5 ?
H45B C45 H45C . . 109.5 ?
S44 C46 H46A . . 109.5 ?
S44 C46 H46B . . 109.5 ?
S44 C46 H46C . . 109.5 ?
H46A C46 H46B . . 109.5 ?
H46A C46 H46C . . 109.5 ?
H46B C46 H46C . . 109.5 ?

loop_
_geom_bond_atom_site_label_1
_geom_bond_atom_site_label_2
_geom_bond_site_symmetry_2
_geom_bond_distance
_geom_bond_publ_flag
S12 C12 . 1.665(14) ?
S13 C12 . 1.739(13) ?
S13 C14 . 1.814(15) ?
S32 C32 . 1.658(14) ?
S33 C32 . 1.758(12) ?
S33 C34 . 1.834(17) ?
S41 O41 . 1.536(11) ?
S41 C42 . 1.768(15) ?
S41 C43 . 1.758(15) ?
S44 O44 . 1.525(12) ?
S44 C45 . 1.788(17) ?
S44 C46 . 1.748(16) ?
F6 C6 . 1.373(14) ?
F16 C16 . 1.37(2) ?
F26 C26 . 1.361(16) ?
F36 C36 . 1.332(17) ?
O2 C2 . 1.250(17) ?
O22 C22 . 1.244(17) ?
N1 H1 . 0.97(3) ?
N1 C2 . 1.37(2) ?
N1 C9 . 1.413(17) ?
N10 N11 . 1.359(17) ?
N10 C3 . 1.301(19) ?
N11 H11 . 0.98(3) ?
N11 C12 . 1.364(17) ?
N21 H21 . 0.97(3) ?
N21 C22 . 1.369(19) ?
N21 C29 . 1.415(17) ?
N30 N31 . 1.341(17) ?
N30 C23 . 1.300(19) ?
N31 H31 . 0.98(3) ?
N31 C32 . 1.361(17) ?
C2 C3 . 1.509(16) ?
C3 C4 . 1.42(2) ?
C4 C5 . 1.399(19) ?
C4 C9 . 1.37(2) ?
C5 H5 . 0.9500 ?
C5 C6 . 1.37(2) ?
C6 C7 . 1.38(2) ?
C7 H7 . 0.9500 ?
C7 C8 . 1.415(18) ?
C8 H8 . 0.9500 ?
C8 C9 . 1.38(2) ?
C14 H14A . 0.9900 ?
C14 H14B . 0.9900 ?
C14 C15 . 1.51(2) ?
C15 C16 . 1.35(2) ?
C15 C20 . 1.43(3) ?
C16 C17 . 1.42(2) ?
C17 H17 . 0.9500 ?
C17 C18 . 1.36(3) ?
C18 H18 . 0.9500 ?
C18 C19 . 1.39(3) ?
C19 H19 . 0.9500 ?
C19 C20 . 1.37(2) ?
C20 H20 . 0.9500 ?
C22 C23 . 1.490(15) ?
C23 C24 . 1.44(2) ?
C24 C25 . 1.413(18) ?
C24 C29 . 1.434(18) ?
C25 H25 . 0.9500 ?
C25 C26 . 1.36(2) ?
C26 C27 . 1.42(2) ?
C27 H27 . 0.9500 ?
C27 C28 . 1.39(2) ?
C28 H28 . 0.9500 ?
C28 C29 . 1.36(2) ?
C34 H34A . 0.9900 ?
C34 H34B . 0.9900 ?
C34 C35 . 1.52(2) ?
C35 C36 . 1.36(3) ?
C35 C40 . 1.38(2) ?
C36 C37 . 1.34(2) ?
C37 H37 . 0.9500 ?
C37 C38 . 1.42(2) ?
C38 H38 . 0.9500 ?
C38 C39 . 1.37(3) ?
C39 H39 . 0.9500 ?
C39 C40 . 1.37(2) ?
C40 H40 . 0.9500 ?
C42 H42A . 0.9800 ?
C42 H42B . 0.9800 ?
C42 H42C . 0.9800 ?
C43 H43A . 0.9800 ?
C43 H43B . 0.9800 ?
C43 H43C . 0.9800 ?
C45 H45A . 0.9800 ?
C45 H45B . 0.9800 ?
C45 H45C . 0.9800 ?
C46 H46A . 0.9800 ?
C46 H46B . 0.9800 ?
C46 H46C . 0.9800 ?

loop_
_geom_hbond_atom_site_label_D
_geom_hbond_atom_site_label_H
_geom_hbond_atom_site_label_A
_geom_hbond_site_symmetry_A
_geom_hbond_distance_DH
_geom_hbond_distance_HA
_geom_hbond_distance_DA
_geom_hbond_angle_DHA
_geom_hbond_publ_flag
N1 H1 O41 . 0.97(3) 1.87(5) 2.826(16) 169(16) yes
N11 H11 O2 . 0.98(3) 1.79(8) 2.698(15) 153(14) yes
N21 H21 O44 . 0.97(3) 1.89(7) 2.812(15) 157(15) yes
N31 H31 O22 . 0.98(3) 1.89(11) 2.717(15) 141(14) yes
C7 H7 S12 3_445 0.95 2.97 3.923(15) 177.4 yes
C27 H27 S32 3_445 0.95 2.94 3.875(15) 169.3 yes
C34 H34A S33 1_565 0.99 2.97 3.94(2) 167.8 yes
C37 H37 F16 1_545 0.95 2.27 3.17(2) 159.5 yes
C42 H42A O22 4_644 0.98 2.53 3.259(19) 130.6 yes

loop_
_geom_torsion_atom_site_label_1
_geom_torsion_atom_site_label_2
_geom_torsion_atom_site_label_3
_geom_torsion_atom_site_label_4
_geom_torsion_site_symmetry_1
_geom_torsion_site_symmetry_2
_geom_torsion_site_symmetry_3
_geom_torsion_site_symmetry_4
_geom_torsion
_geom_torsion_publ_flag
S13 C14 C15 C16 . . . . -85.2(18) ?
S13 C14 C15 C20 . . . . 97.6(15) ?
S33 C34 C35 C36 . . . . -92.3(16) ?
S33 C34 C35 C40 . . . . 89.1(18) ?
F6 C6 C7 C8 . . . . -178.4(12) ?
F16 C16 C17 C18 . . . . 177.5(15) ?
F26 C26 C27 C28 . . . . -179.2(13) ?
F36 C36 C37 C38 . . . . 178.9(15) ?
O2 C2 C3 N10 . . . . -7(2) ?
O2 C2 C3 C4 . . . . 172.6(14) ?
O22 C22 C23 N30 . . . . 3(3) ?
O22 C22 C23 C24 . . . . -177.7(14) ?
N1 C2 C3 N10 . . . . 176.7(15) ?
N1 C2 C3 C4 . . . . -3.4(15) ?
N10 N11 C12 S12 . . . . -179.3(10) ?
N10 N11 C12 S13 . . . . -0.2(18) ?
N10 C3 C4 C5 . . . . 1(3) ?
N10 C3 C4 C9 . . . . -175.8(15) ?
N11 N10 C3 C2 . . . . 2(2) ?
N11 N10 C3 C4 . . . . -178.3(14) ?
N21 C22 C23 N30 . . . . -177.2(14) ?
N21 C22 C23 C24 . . . . 2.4(15) ?
N30 N31 C32 S32 . . . . -179.4(10) ?
N30 N31 C32 S33 . . . . 0.0(17) ?
N30 C23 C24 C25 . . . . -1(3) ?
N30 C23 C24 C29 . . . . 179.1(14) ?
N31 N30 C23 C22 . . . . 1(2) ?
N31 N30 C23 C24 . . . . -178.2(13) ?
C2 N1 C9 C4 . . . . 1.5(17) ?
C2 N1 C9 C8 . . . . 177.3(14) ?
C2 C3 C4 C5 . . . . -178.6(15) ?
C2 C3 C4 C9 . . . . 4.3(16) ?
C3 N10 N11 C12 . . . . -169.8(13) ?
C3 C4 C5 C6 . . . . 178.7(15) ?
C3 C4 C9 N1 . . . . -3.7(17) ?
C3 C4 C9 C8 . . . . -179.7(14) ?
C4 C5 C6 F6 . . . . -179.5(13) ?
C4 C5 C6 C7 . . . . 4(2) ?
C5 C4 C9 N1 . . . . 178.9(13) ?
C5 C4 C9 C8 . . . . 3(2) ?
C5 C6 C7 C8 . . . . -2(2) ?
C6 C7 C8 C9 . . . . 0(2) ?
C7 C8 C9 N1 . . . . -175.7(14) ?
C7 C8 C9 C4 . . . . 0(2) ?
C9 N1 C2 O2 . . . . -174.8(14) ?
C9 N1 C2 C3 . . . . 1.2(16) ?
C9 C4 C5 C6 . . . . -5(2) ?
C12 S13 C14 C15 . . . . -172.2(11) ?
C14 S13 C12 S12 . . . . -4.7(12) ?
C14 S13 C12 N11 . . . . 176.2(11) ?
C14 C15 C16 F16 . . . . 3(2) ?
C14 C15 C16 C17 . . . . -178.2(16) ?
C14 C15 C20 C19 . . . . 178.2(16) ?
C15 C16 C17 C18 . . . . -1(3) ?
C16 C15 C20 C19 . . . . 1(2) ?
C16 C17 C18 C19 . . . . 4(3) ?
C17 C18 C19 C20 . . . . -4(3) ?
C18 C19 C20 C15 . . . . 1(3) ?
C20 C15 C16 F16 . . . . -179.8(14) ?
C20 C15 C16 C17 . . . . -1(3) ?
C22 N21 C29 C24 . . . . 3.3(15) ?
C22 N21 C29 C28 . . . . -178.7(14) ?
C22 C23 C24 C25 . . . . 179.4(16) ?
C22 C23 C24 C29 . . . . -0.5(15) ?
C23 N30 N31 C32 . . . . 175.8(13) ?
C23 C24 C25 C26 . . . . -176.8(16) ?
C23 C24 C29 N21 . . . . -1.6(15) ?
C23 C24 C29 C28 . . . . -179.8(13) ?
C24 C25 C26 F26 . . . . 178.1(13) ?
C24 C25 C26 C27 . . . . -6(3) ?
C25 C24 C29 N21 . . . . 178.5(12) ?
C25 C24 C29 C28 . . . . 0(2) ?
C25 C26 C27 C28 . . . . 5(2) ?
C26 C27 C28 C29 . . . . -1(2) ?
C27 C28 C29 N21 . . . . -179.2(14) ?
C27 C28 C29 C24 . . . . -1(2) ?
C29 N21 C22 O22 . . . . 176.6(14) ?
C29 N21 C22 C23 . . . . -3.5(15) ?
C29 C24 C25 C26 . . . . 3(2) ?
C32 S33 C34 C35 . . . . 172.7(12) ?
C34 S33 C32 S32 . . . . 3.7(12) ?
C34 S33 C32 N31 . . . . -175.7(11) ?
C34 C35 C36 F36 . . . . 2(2) ?
C34 C35 C36 C37 . . . . -177.7(17) ?
C34 C35 C40 C39 . . . . 178.5(16) ?
C35 C36 C37 C38 . . . . -1(3) ?
C36 C35 C40 C39 . . . . 0(3) ?
C36 C37 C38 C39 . . . . 1(3) ?
C37 C38 C39 C40 . . . . 0(3) ?
C38 C39 C40 C35 . . . . 0(3) ?
C40 C35 C36 F36 . . . . -179.2(15) ?
C40 C35 C36 C37 . . . . 1(3) ?

loop_
_twin_individual_id
_twin_individual_mass_fraction_refined
1 0.54(6)
2 0.46(6)
